data_8101073
loop_
_publ_author_name
'Bruhn, Clemens'
'Arendt, Yvonne'
'Steinborn, Dirk'

_publ_section_title
;
Crystal structure of O^1^,O^2^,O^3^,O^6^-tetraacetyl-O4-[tetra-O-acetyl-
\b-D-glucopyranosyl]-\a-D-glucopyranose(octa-O-acetyl-\a-
D-cellobiose), C~28~H~38~O~19~
;
_journal_issue 4
_journal_name_full 'Zeitschrift f\"ur Kristallographie - New Crystal Structures'
_journal_page_first 587
_journal_page_last 588
_journal_volume 216
_journal_year 2001
_chemical_formula_structural 'C28 H38 O19'
_chemical_formula_sum 'C28 H38 O19'
_chemical_formula_weight 678.58
_space_group_IT_number 19
_symmetry_cell_setting orthorhombic
_symmetry_space_group_name_Hall 'P 2ac 2ab'
_symmetry_space_group_name_H-M 'P 21 21 21'
_cell_angle_alpha 90.00
_cell_angle_beta 90.00
_cell_angle_gamma 90.00
_cell_formula_units_Z 4
_cell_length_a 22.576(5)
_cell_length_b 5.5979(8)
_cell_length_c 26.120(6)
_cell_measurement_temperature 220(2)
_cell_volume 3300.9(11)
_diffrn_ambient_environment 'dried air'
_diffrn_ambient_temperature 220(2)
_exptl_crystal_density_diffrn 1.365
_cod_database_code 8101073

loop_
_symmetry_equiv_pos_as_xyz
'x, y, z'
'x+1/2, -y+1/2, -z'
'-x, y+1/2, -z+1/2'
'-x+1/2, -y, z+1/2'

loop_
_atom_site_label
_atom_site_type_symbol
_atom_site_fract_x
_atom_site_fract_y
_atom_site_fract_z
_atom_site_U_iso_or_equiv
_atom_site_adp_type
_atom_site_occupancy
_atom_site_symmetry_multiplicity
_atom_site_calc_flag
_atom_site_refinement_flags
_atom_site_disorder_assembly
_atom_site_disorder_group
C1 C 0.82308(13) 1.0660(8) 0.39024(13) 0.0303(8) Uani 1 4 d . . .
H1 H 0.8080(13) 1.226(7) 0.3974(12) 0.021(8) Uiso 1 4 d . . .
C1' C 0.68721(14) 1.1225(7) 0.22761(14) 0.0320(8) Uani 1 4 d . . .
H1' H 0.6699(13) 1.220(7) 0.2000(13) 0.029(9) Uiso 1 4 d . . .
C2' C 0.75169(14) 1.0563(7) 0.21828(12) 0.0298(8) Uani 1 4 d . . .
H2' H 0.7722(14) 1.206(7) 0.2080(13) 0.031(9) Uiso 1 4 d . . .
C2 C 0.82976(13) 0.9124(8) 0.43814(13) 0.0295(8) Uani 1 4 d . . .
H2 H 0.8400(16) 0.745(9) 0.4283(15) 0.049(12) Uiso 1 4 d . . .
C3' C 0.77921(13) 0.9413(8) 0.26480(13) 0.0288(8) Uani 1 4 d . . .
H3' H 0.7650(14) 0.788(7) 0.2699(13) 0.029(10) Uiso 1 4 d . . .
C3 C 0.87456(14) 1.0210(7) 0.47477(14) 0.0294(8) Uani 1 4 d . . .
H3 H 0.8581(14) 1.156(7) 0.4924(13) 0.027(9) Uiso 1 4 d . . .
C4' C 0.76720(13) 1.0867(8) 0.31317(12) 0.0291(8) Uani 1 4 d . . .
H4' H 0.7904(14) 1.227(8) 0.3126(13) 0.029(9) Uiso 1 4 d . . .
C4 C 0.93121(14) 1.0901(8) 0.44714(14) 0.0337(9) Uani 1 4 d . . .
H4 H 0.9543(15) 0.948(8) 0.4408(14) 0.040(10) Uiso 1 4 d . . .
C5' C 0.70134(15) 1.1409(8) 0.31790(14) 0.0320(9) Uani 1 4 d . . .
H5' H 0.6818(14) 1.008(7) 0.3215(13) 0.027(10) Uiso 1 4 d . . .
C5 C 0.91806(14) 1.2275(8) 0.39831(14) 0.0351(9) Uani 1 4 d . . .
H5 H 0.8966(15) 1.386(8) 0.4063(14) 0.040(10) Uiso 1 4 d . . .
C6 C 0.97225(16) 1.2942(9) 0.36741(19) 0.0443(10) Uani 1 4 d . . .
H6A H 0.9964(16) 1.419(8) 0.3877(14) 0.048(11) Uiso 1 4 d . . .
H6B H 0.9610(16) 1.348(8) 0.3335(16) 0.045(11) Uiso 1 4 d . . .
C6' C 0.68842(15) 1.3087(10) 0.36148(17) 0.0438(11) Uani 1 4 d . . .
H6D H 0.7090(18) 1.464(9) 0.3573(16) 0.059(13) Uiso 1 4 d . . .
H6E H 0.7021(17) 1.227(9) 0.3941(17) 0.056(12) Uiso 1 4 d . . .
C7' C 0.75537(14) 0.9739(8) 0.12886(13) 0.0352(9) Uani 1 4 d . . .
C7 C 0.75058(15) 0.6822(8) 0.47394(13) 0.0335(9) Uani 1 4 d . . .
C8 C 0.88773(15) 0.8840(8) 0.56190(13) 0.0346(9) Uani 1 4 d . . .
C8' C 0.87311(15) 0.7416(8) 0.26595(15) 0.0390(9) Uani 1 4 d . . .
C9' C 0.59584(14) 0.9135(8) 0.22296(13) 0.0352(9) Uani 1 4 d . . .
C9 C 1.01998(17) 1.1767(10) 0.49455(17) 0.0510(12) Uani 1 4 d . . .
C10 C 1.06710(15) 1.1026(9) 0.36810(16) 0.0460(11) Uani 1 4 d . . .
C10' C 0.60484(18) 1.5595(12) 0.37466(15) 0.0531(12) Uani 1 4 d . . .
C11' C 0.93770(15) 0.7880(9) 0.25993(16) 0.0466(11) Uani 1 4 d . . .
H11D H 0.9574 0.6430 0.2501 0.056 Uiso 1 4 calc R . .
H11E H 0.9537 0.8438 0.2918 0.056 Uiso 1 4 calc R . .
H11F H 0.9437 0.9071 0.2340 0.056 Uiso 1 4 calc R . .
C11 C 0.69266(15) 0.7020(9) 0.50022(15) 0.0504(12) Uani 1 4 d . . .
H11A H 0.6725 0.5510 0.4988 0.060 Uiso 1 4 calc R . .
H11B H 0.6690 0.8216 0.4836 0.060 Uiso 1 4 calc R . .
H11C H 0.6989 0.7460 0.5353 0.060 Uiso 1 4 calc R . .
C12 C 0.89485(17) 0.6641(7) 0.59277(14) 0.0406(10) Uani 1 4 d . . .
H12A H 0.9195 0.5530 0.5746 0.049 Uiso 1 4 calc R . .
H12B H 0.8567 0.5934 0.5987 0.049 Uiso 1 4 calc R . .
H12C H 0.9129 0.7033 0.6250 0.049 Uiso 1 4 calc R . .
C12' C 0.76326(17) 0.7807(8) 0.09032(14) 0.0429(10) Uani 1 4 d . . .
H12D H 0.7459 0.8289 0.0584 0.051 Uiso 1 4 calc R . .
H12E H 0.7443 0.6377 0.1022 0.051 Uiso 1 4 calc R . .
H12F H 0.8047 0.7508 0.0854 0.051 Uiso 1 4 calc R . .
C13' C 0.56837(17) 0.6739(8) 0.22689(19) 0.0538(12) Uani 1 4 d . . .
H13D H 0.5279 0.6900 0.2378 0.065 Uiso 1 4 calc R . .
H13E H 0.5898 0.5795 0.2514 0.065 Uiso 1 4 calc R . .
H13F H 0.5696 0.5968 0.1941 0.065 Uiso 1 4 calc R . .
C13 C 1.0513(2) 1.3745(10) 0.5212(2) 0.0783(16) Uani 1 4 d . . .
H13A H 1.0902 1.3227 0.5309 0.094 Uiso 1 4 calc R . .
H13B H 1.0295 1.4191 0.5513 0.094 Uiso 1 4 calc R . .
H13C H 1.0543 1.5095 0.4987 0.094 Uiso 1 4 calc R . .
C14 C 1.09857(18) 0.8765(9) 0.3596(2) 0.0644(14) Uani 1 4 d . . .
H14A H 1.1403 0.9006 0.3645 0.077 Uiso 1 4 calc R . .
H14B H 1.0914 0.8222 0.3253 0.077 Uiso 1 4 calc R . .
H14C H 1.0846 0.7589 0.3834 0.077 Uiso 1 4 calc R . .
C14' C 0.5391(2) 1.5719(14) 0.37290(19) 0.097(2) Uani 1 4 d . . .
H14D H 0.5269 1.7345 0.3678 0.117 Uiso 1 4 calc R . .
H14E H 0.5231 1.5137 0.4046 0.117 Uiso 1 4 calc R . .
H14F H 0.5248 1.4754 0.3452 0.117 Uiso 1 4 calc R . .
O1 O 0.78616(9) 0.9446(5) 0.35611(8) 0.0308(6) Uani 1 4 d . . .
O1' O 0.65516(9) 0.9018(5) 0.23185(9) 0.0332(6) Uani 1 4 d . . .
O2' O 0.75748(9) 0.8861(5) 0.17709(8) 0.0334(6) Uani 1 4 d . . .
O2 O 0.77353(9) 0.9013(5) 0.46373(8) 0.0315(6) Uani 1 4 d . . .
O3' O 0.84210(9) 0.9396(5) 0.25633(8) 0.0311(6) Uani 1 4 d . . .
O3 O 0.88728(10) 0.8332(5) 0.51159(9) 0.0344(6) Uani 1 4 d . . .
O4 O 0.96566(10) 1.2472(5) 0.47932(10) 0.0430(7) Uani 1 4 d . . .
O5 O 0.88022(9) 1.0837(5) 0.36719(9) 0.0345(6) Uani 1 4 d . . .
O5' O 0.68191(9) 1.2608(5) 0.27196(9) 0.0333(6) Uani 1 4 d . . .
O6 O 1.00857(9) 1.0834(5) 0.35960(9) 0.0422(7) Uani 1 4 d . . .
O6' O 0.62496(10) 1.3411(6) 0.36329(11) 0.0588(9) Uani 1 4 d . . .
O7 O 0.77566(12) 0.5004(6) 0.46319(11) 0.0519(8) Uani 1 4 d . . .
O7' O 0.74831(13) 1.1834(6) 0.12010(10) 0.0502(7) Uani 1 4 d . . .
O8 O 0.88159(15) 1.0832(6) 0.57860(11) 0.0618(9) Uani 1 4 d . . .
O8' O 0.85208(13) 0.5550(6) 0.27861(17) 0.0823(12) Uani 1 4 d . . .
O9' O 0.57071(10) 1.0966(6) 0.21328(11) 0.0472(7) Uani 1 4 d . . .
O9 O 1.03906(14) 0.9802(7) 0.48668(15) 0.0765(11) Uani 1 4 d . . .
O10' O 0.63737(18) 1.7210(8) 0.38732(17) 0.0871(12) Uani 1 4 d . . .
O10 O 1.08927(12) 1.2856(7) 0.38221(17) 0.0818(12) Uani 1 4 d . . .

loop_
_atom_site_aniso_label
_atom_site_aniso_U_11
_atom_site_aniso_U_22
_atom_site_aniso_U_33
_atom_site_aniso_U_23
_atom_site_aniso_U_13
_atom_site_aniso_U_12
C1 0.0222(16) 0.036(3) 0.0328(19) -0.0012(19) 0.0031(14) 0.0041(16)
C1' 0.0307(17) 0.032(2) 0.033(2) 0.0013(18) -0.0005(15) -0.0016(16)
C2' 0.0286(17) 0.031(2) 0.0298(18) 0.0013(17) 0.0015(14) -0.0007(17)
C2 0.0240(17) 0.033(3) 0.0319(19) 0.0007(18) 0.0031(13) 0.0036(16)
C3' 0.0218(16) 0.036(3) 0.0288(18) 0.0002(18) 0.0071(13) 0.0006(16)
C3 0.0335(18) 0.022(2) 0.032(2) 0.0000(16) 0.0009(15) 0.0047(15)
C4' 0.0231(16) 0.033(2) 0.0309(18) 0.0069(17) 0.0008(14) -0.0015(17)
C4 0.0265(17) 0.033(3) 0.042(2) -0.0029(18) -0.0033(15) -0.0012(18)
C5' 0.0305(19) 0.036(3) 0.030(2) -0.0002(17) 0.0024(15) -0.0001(17)
C5 0.0279(18) 0.035(3) 0.043(2) 0.0046(19) 0.0028(15) 0.0002(17)
C6 0.033(2) 0.045(3) 0.055(3) 0.013(2) 0.0040(19) 0.0001(19)
C6' 0.0238(18) 0.057(3) 0.051(3) -0.018(2) 0.0011(17) 0.004(2)
C7' 0.0288(17) 0.046(3) 0.030(2) 0.0054(19) -0.0003(14) -0.0033(17)
C7 0.0362(19) 0.040(3) 0.0245(17) -0.0013(18) -0.0036(15) -0.0093(19)
C8 0.0348(19) 0.037(3) 0.032(2) -0.0024(19) -0.0057(15) -0.0012(17)
C8' 0.035(2) 0.038(3) 0.044(2) 0.001(2) 0.0062(16) 0.0063(19)
C9' 0.0276(18) 0.046(3) 0.0321(19) -0.0043(19) 0.0029(14) -0.0008(18)
C9 0.039(2) 0.058(4) 0.057(3) 0.009(2) -0.0138(19) -0.001(2)
C10 0.0275(19) 0.053(3) 0.058(3) 0.007(2) -0.0018(17) -0.004(2)
C10' 0.044(2) 0.079(4) 0.036(2) 0.005(2) 0.0002(18) 0.026(3)
C11' 0.0316(19) 0.057(3) 0.051(2) -0.001(2) 0.0070(16) 0.0107(19)
C11 0.039(2) 0.067(3) 0.045(2) 0.004(2) 0.0041(17) -0.012(2)
C12 0.048(2) 0.040(3) 0.034(2) 0.0036(18) -0.0064(16) -0.0008(18)
C12' 0.049(2) 0.043(3) 0.037(2) -0.0017(19) -0.0004(17) 0.001(2)
C13' 0.040(2) 0.047(3) 0.074(3) -0.005(2) 0.001(2) -0.0107(19)
C13 0.060(3) 0.075(4) 0.100(4) -0.005(3) -0.030(3) -0.019(3)
C14 0.042(2) 0.059(4) 0.092(4) -0.002(3) 0.003(2) 0.006(2)
C14' 0.056(3) 0.176(7) 0.060(3) -0.015(4) -0.002(2) 0.061(4)
O1 0.0304(11) 0.0337(16) 0.0282(13) 0.0040(12) -0.0009(9) -0.0014(11)
O1' 0.0257(11) 0.0351(16) 0.0387(14) 0.0004(13) -0.0019(9) -0.0006(11)
O2' 0.0377(12) 0.0323(16) 0.0301(13) 0.0016(11) 0.0024(10) 0.0030(11)
O2 0.0268(11) 0.0343(17) 0.0334(13) -0.0012(12) 0.0074(9) -0.0012(11)
O3' 0.0224(11) 0.0355(16) 0.0353(13) 0.0037(12) 0.0054(9) 0.0024(11)
O3 0.0413(13) 0.0314(17) 0.0305(13) 0.0009(11) -0.0023(10) 0.0052(11)
O4 0.0319(13) 0.0408(18) 0.0562(17) -0.0059(14) -0.0070(12) -0.0038(12)
O5 0.0253(11) 0.0441(17) 0.0341(13) 0.0022(13) 0.0036(9) 0.0012(12)
O5' 0.0294(12) 0.0348(16) 0.0356(14) -0.0014(12) -0.0015(10) 0.0063(11)
O6 0.0248(12) 0.0503(19) 0.0514(16) -0.0003(15) 0.0035(10) -0.0031(12)
O6' 0.0260(13) 0.084(3) 0.0667(19) -0.0330(18) 0.0012(12) 0.0100(14)
O7 0.0596(17) 0.035(2) 0.061(2) -0.0035(15) 0.0124(14) -0.0030(14)
O7' 0.0748(19) 0.038(2) 0.0381(15) 0.0084(13) 0.0014(14) 0.0005(15)
O8 0.108(2) 0.039(2) 0.0389(17) -0.0044(16) -0.0094(16) 0.0042(19)
O8' 0.0505(18) 0.039(2) 0.157(4) 0.023(2) 0.0234(19) 0.0090(16)
O9' 0.0314(13) 0.045(2) 0.0654(19) 0.0020(15) -0.0033(12) 0.0041(13)
O9 0.0592(19) 0.066(3) 0.104(3) -0.002(2) -0.0405(18) 0.0186(19)
O10' 0.080(3) 0.062(3) 0.119(3) 0.005(3) 0.034(2) 0.015(2)
O10 0.0381(17) 0.049(3) 0.158(4) -0.001(2) -0.0208(18) -0.0009(16)

loop_
_geom_bond_atom_site_label_1
_geom_bond_atom_site_label_2
_geom_bond_distance
_geom_bond_site_symmetry_2
_geom_bond_publ_flag
C1 O1 1.397(4) . y
C1 O5 1.427(4) . y
C1 C2 1.526(5) . y
C1' O5' 1.398(4) . y
C1' O1' 1.436(4) . ?
C1' C2' 1.522(5) . y
C2' O2' 1.443(4) . ?
C2' C3' 1.509(5) . y
C2 O2 1.436(4) . ?
C2 C3 1.519(5) . y
C3' O3' 1.437(4) . ?
C3' C4' 1.527(5) . y
C3 O3 1.453(4) . ?
C3 C4 1.519(5) . y
C4' O1 1.440(4) . y
C4' C5' 1.522(5) . y
C4 O4 1.444(4) . ?
C4 C5 1.519(5) . y
C5' O5' 1.443(4) . y
C5' C6' 1.505(5) . ?
C5 O5 1.428(5) . y
C5 C6 1.513(5) . ?
C6 O6 1.451(5) . ?
C6' O6' 1.445(4) . ?
C7' O7' 1.205(5) . ?
C7' O2' 1.353(4) . ?
C7' C12' 1.489(6) . ?
C7' O8 3.374(5) 4_674 n
C7 O7 1.198(5) . ?
C7 O2 1.358(4) . ?
C7 C11 1.481(5) . ?
C8 O8 1.205(5) . ?
C8 O3 1.344(4) . ?
C8 C12 1.480(6) . ?
C8' O8' 1.194(5) . ?
C8' O3' 1.335(5) . ?
C8' C11' 1.489(5) . ?
C9' O9' 1.199(5) . ?
C9' O1' 1.361(4) . ?
C9' C13' 1.481(6) . ?
C9 O9 1.199(6) . ?
C9 O4 1.348(5) . ?
C9 C13 1.487(7) . ?
C10 O10 1.198(6) . ?
C10 O6 1.344(4) . ?
C10 C14 1.469(7) . ?
C10' O10' 1.211(6) . ?
C10' O6' 1.338(6) . ?
C10' C14' 1.487(6) . ?
